data_9017390
loop_
_publ_author_name
'Cesbron, F.'
'Ginderow, D.'

_publ_section_title
;
 La sidwillite, MoO3*2H2O; une nouvelle espece minerale de Lake Como, Colorado, U.S.A.
;
_journal_name_full 'Bulletin de Mineralogie'
_journal_page_first 813
_journal_page_last 823
_journal_volume 108
_journal_year 1985
_chemical_compound_source 'Lake Como, Colorado, USA'
_chemical_formula_sum 'H4 Mo O5'
_chemical_name_mineral Sidwillite
_space_group_IT_number 14
_space_group_name_Hall '-P 2yn'
_space_group_name_H-M_alt 'P 1 21/n 1'
_symmetry_space_group_name_H-M 'P 1 21/n 1'
_cell_angle_alpha 90
_cell_angle_beta 91.59
_cell_angle_gamma 90
_cell_length_a 10.596
_cell_length_b 13.804
_cell_length_c 10.462
_cell_formula_units_Z 16
_cell_volume 1529.658
_database_code_amcsd 0020017
_exptl_crystal_density_diffrn 3.126
_cod_data_source_file inputs/fixed/downloads/14/14354.cif
_cod_data_source_block 14354
_cod_original_formula_sum 'Mo O5 H4'
_cod_database_code 9017390

loop_
_space_group_symop_operation_xyz
x,y,z
1/2+x,1/2-y,1/2+z
1/2-x,1/2+y,1/2-z
-x,-y,-z

loop_
_atom_site_label
_atom_site_fract_x
_atom_site_fract_y
_atom_site_fract_z
_atom_site_U_iso_or_equiv
Mo1 0.10188 0.24809 0.13697 0.00773
Mo2 0.14008 0.24453 0.60604 0.00735
Mo3 0.38185 0.24484 0.34608 0.00747
Mo4 0.35276 0.25042 0.88274 0.00773
O1 0.12320 0.12940 0.65830 0.02026
O2 0.35710 0.13100 0.84800 0.02026
O3 0.61100 0.13270 0.67190 0.02026
O4 0.87180 0.13410 0.82730 0.02026
O5 0.02210 0.24580 0.98370 0.01646
O6 0.98040 0.20750 0.23580 0.01393
O7 0.02480 0.25420 0.47940 0.01520
O8 0.98820 0.29050 0.72910 0.01393
O9 0.27170 0.25650 0.02590 0.01520
O10 0.23500 0.20410 0.26920 0.01140
O11 0.27930 0.23730 0.51850 0.01646
O12 0.23250 0.29240 0.76920 0.01267
O13 0.13830 0.08880 0.08850 0.01773
O14 0.64700 0.09130 0.08530 0.01900
O15 0.40010 0.08630 0.40870 0.01900
O16 0.88940 0.08890 0.41690 0.01773
O17 0.12360 0.01150 0.36170 0.02533
O18 0.12220 -0.00330 0.86040 0.02533
O19 0.37700 0.00910 0.13480 0.02406
O20 0.37210 -0.00140 0.64030 0.02533
H1 0.11800 0.07000 0.00600 0.04433
H2 0.22400 0.06800 0.11400 0.04939
H3 0.63500 0.06900 0.00500 0.04813
H4 0.72800 0.06300 0.12000 0.05446
H5 0.38700 0.06400 0.50200 0.07219
H6 0.46900 0.05300 0.39100 0.07599
H7 0.87700 0.06200 0.49900 0.02280
H8 0.97100 0.06700 0.40000 0.05319
H9 0.13500 -0.04900 0.28100 0.09372
H10 0.18300 0.08500 0.35800 0.11272
H11 0.12200 0.03900 0.78100 0.07599
H12 0.05000 -0.05400 0.83500 0.07599
H13 0.37800 -0.04000 0.21600 0.04939
H14 0.43700 0.06700 0.15700 0.11019
H15 0.36900 0.05100 0.70700 0.06206
H16 0.31000 -0.07200 0.65500 0.11019

loop_
_cod_related_entry_id
_cod_related_entry_database
_cod_related_entry_code
1 AMCSD 0020017
